data_4312814
loop_
_publ_author_name
'Ana-Mirela Neculai'
'Christopher C. Cummins'
'Dante Neculai'
'Herbert W. Roesky'
'G\`abor Bunk\`oczi'
'Bernhardt Walfort'
'Dietmar Stalke'

_publ_section_title
;
 Elucidation of a Sc(I) Complex by DFT Calculations and Reactivity Studies
;
_journal_name_full 'Inorganic Chemistry'
_journal_page_first 8803
_journal_page_last 8810
_journal_paper_doi 10.1021/ic034947o
_journal_volume 42
_journal_year 2003
_chemical_formula_sum 'C48 H43 B2 F20 N4 O2 Sc'
_chemical_formula_weight 1154.44
_chemical_name_systematic
; 
 ? 
;
_space_group_IT_number 2
_symmetry_cell_setting triclinic
_symmetry_space_group_name_Hall '-P 1'
_symmetry_space_group_name_H-M 'P -1'
_atom_sites_solution_hydrogens geom
_atom_sites_solution_primary direct
_atom_sites_solution_secondary difmap
_audit_creation_method SHELXL-97
_cell_angle_alpha 71.83(3)
_cell_angle_beta 85.12(3)
_cell_angle_gamma 69.11(3)
_cell_formula_units_Z 2
_cell_length_a 10.865(2)
_cell_length_b 13.518(3)
_cell_length_c 19.173(4)
_cell_measurement_temperature 133(2)
_cell_volume 2498.6(11)
_computing_cell_refinement 'Siemens SAINT (V. 6.31a, Siemens 2002)'
_computing_data_collection 'Siemens SMART (V. 4.202, Siemens 1996)'
_computing_data_reduction 'Siemens SAINT (V. 6.31a, Siemens 2002)'
_computing_molecular_graphics 'XP in SHELXTL-97'
_computing_publication_material 'XP in SHELXTL-97'
_computing_structure_refinement 'SHELXL-97 (Sheldrick, 1997)'
_computing_structure_solution 'SHELXS-97 (Sheldrick, 1990)'
_diffrn_ambient_temperature 133(2)
_diffrn_detector_area_resol_mean '8.192 pixels/mm'
_diffrn_measured_fraction_theta_full 0.983
_diffrn_measured_fraction_theta_max 0.983
_diffrn_measurement_device_type 'Stoe-Siemens-Huber four circle diffractometer'
_diffrn_measurement_method 'phi scan'
_diffrn_radiation_monochromator graphite
_diffrn_radiation_source 'fine-focus sealed tube'
_diffrn_radiation_type MoK\a
_diffrn_radiation_wavelength 0.71073
_diffrn_reflns_av_R_equivalents 0.0000
_diffrn_reflns_av_sigmaI/netI 0.0067
_diffrn_reflns_limit_h_max 12
_diffrn_reflns_limit_h_min -11
_diffrn_reflns_limit_k_max 14
_diffrn_reflns_limit_k_min -13
_diffrn_reflns_limit_l_max 21
_diffrn_reflns_limit_l_min 0
_diffrn_reflns_number 12159
_diffrn_reflns_theta_full 23.21
_diffrn_reflns_theta_max 23.21
_diffrn_reflns_theta_min 1.12
_exptl_absorpt_coefficient_mu 0.266
_exptl_absorpt_correction_type multi-scan
_exptl_crystal_density_diffrn 1.534
_exptl_crystal_density_method 'not measured'
_exptl_crystal_F_000 1172
_exptl_crystal_size_max 0.3
_exptl_crystal_size_mid 0.3
_exptl_crystal_size_min 0.2
_refine_diff_density_max 0.329
_refine_diff_density_min -0.435
_refine_diff_density_rms 0.059
_refine_ls_extinction_coef 0.0158(10)
_refine_ls_extinction_expression Fc^*^=kFc[1+0.001xFc^2^\l^3^/sin(2\q)]^-1/4^
_refine_ls_extinction_method SHELXL
_refine_ls_goodness_of_fit_ref 1.080
_refine_ls_hydrogen_treatment mixed
_refine_ls_matrix_type full
_refine_ls_number_parameters 767
_refine_ls_number_reflns 12159
_refine_ls_number_restraints 918
_refine_ls_restrained_S_all 1.042
_refine_ls_R_factor_all 0.0486
_refine_ls_R_factor_gt 0.0454
_refine_ls_shift/su_max 2.202
_refine_ls_shift/su_mean 0.053
_refine_ls_structure_factor_coef Fsqd
_refine_ls_weighting_details 'calc w=1/[\s^2^(Fo^2^)+(0.0712P)^2^+2.6030P] where P=(Fo^2^+2Fc^2^)/3'
_refine_ls_weighting_scheme calc
_refine_ls_wR_factor_gt 0.1364
_refine_ls_wR_factor_ref 0.1403
_reflns_number_gt 11345
_reflns_number_total 12159
_reflns_threshold_expression >2sigma(I)
_cod_data_source_file ic034947osi20030808_031915.cif
_cod_data_source_block 2
_cod_original_cell_volume 2498.6(9)
_cod_database_code 4312814

loop_
_symmetry_equiv_pos_as_xyz
'x, y, z'
'-x, -y, -z'

loop_
_atom_site_label
_atom_site_type_symbol
_atom_site_fract_x
_atom_site_fract_y
_atom_site_fract_z
_atom_site_U_iso_or_equiv
_atom_site_adp_type
_atom_site_occupancy
_atom_site_symmetry_multiplicity
_atom_site_calc_flag
_atom_site_refinement_flags
_atom_site_disorder_assembly
_atom_site_disorder_group
Sc1 Sc 0.49324(4) 0.74220(3) 0.25345(2) 0.01867(13) Uani 1 1 d U . .
F19 F 0.11866(15) 1.02378(11) -0.09295(8) 0.0332(4) Uani 1 1 d U . .
F18 F -0.07192(14) 0.93605(12) -0.09066(8) 0.0332(4) Uani 1 1 d U . .
F5 F 0.74277(15) 0.53309(12) 0.49647(8) 0.0367(4) Uani 1 1 d U . .
F20 F 0.31681(15) 0.92015(12) 0.00789(8) 0.0338(4) Uani 1 1 d U . .
F16 F 0.14426(14) 0.63305(12) 0.11082(7) 0.0315(3) Uani 1 1 d U . .
F1 F 0.89302(14) 0.71373(12) 0.27237(7) 0.0313(3) Uani 1 1 d U . .
F11 F 0.36203(15) 0.49033(12) 0.22321(8) 0.0336(4) Uani 1 1 d U . .
O1 O 0.37314(16) 0.75497(13) 0.17147(8) 0.0225(4) Uani 1 1 d U . .
F7 F 0.50354(15) 0.85754(13) 0.60026(8) 0.0371(4) Uani 1 1 d U . .
F15 F 0.55333(16) 0.67401(13) 0.01732(8) 0.0381(4) Uani 1 1 d U . .
F4 F 0.96155(16) 0.34994(12) 0.51044(9) 0.0429(4) Uani 1 1 d U . .
F6 F 0.50803(15) 0.74448(13) 0.50585(8) 0.0337(4) Uani 1 1 d U . .
F17 F -0.05629(15) 0.73881(13) 0.01006(8) 0.0378(4) Uani 1 1 d U . .
F8 F 0.66274(15) 0.97915(13) 0.58044(8) 0.0383(4) Uani 1 1 d U . .
F2 F 1.11038(14) 0.53155(13) 0.28637(8) 0.0379(4) Uani 1 1 d U . .
F10 F 0.84135(14) 0.86541(13) 0.37462(8) 0.0341(4) Uani 1 1 d U . .
F14 F 0.71692(17) 0.47536(15) 0.00556(9) 0.0493(4) Uani 1 1 d U . .
F13 F 0.69964(17) 0.28426(13) 0.10086(10) 0.0489(4) Uani 1 1 d U . .
F12 F 0.52379(18) 0.29264(12) 0.21056(9) 0.0471(4) Uani 1 1 d U . .
O2 O 0.58049(16) 0.76648(13) 0.33425(8) 0.0227(4) Uani 1 1 d U . .
F9 F 0.83334(17) 0.98182(14) 0.46762(9) 0.0446(4) Uani 1 1 d U . .
F3 F 1.14793(15) 0.35077(13) 0.40658(9) 0.0411(4) Uani 1 1 d U . .
N2 N 0.5359(2) 0.56795(16) 0.31361(11) 0.0241(4) Uani 1 1 d U . .
N3 N 0.50918(19) 0.91544(16) 0.17693(10) 0.0212(4) Uani 1 1 d U . .
C29 C 0.7568(2) 0.8622(2) 0.43030(13) 0.0265(6) Uani 1 1 d U . .
N1 N 0.66746(19) 0.68404(16) 0.19296(11) 0.0230(4) Uani 1 1 d U . .
C4 C 0.6343(3) 0.4805(2) 0.30504(14) 0.0272(6) Uani 1 1 d U . .
C23 C 0.9062(2) 0.6238(2) 0.33190(13) 0.0246(5) Uani 1 1 d U . .
N4 N 0.3079(2) 0.75305(16) 0.33136(10) 0.0223(4) Uani 1 1 d U . .
C24 C 0.6753(2) 0.80105(19) 0.43709(13) 0.0229(5) Uani 1 1 d U . .
C36 C 0.2377(2) 0.77274(19) 0.06356(13) 0.0221(5) Uani 1 1 d U . .
C31 C 0.4489(2) 0.4893(2) 0.16858(13) 0.0267(6) Uani 1 1 d U . .
C18 C 0.8095(2) 0.6290(2) 0.38343(13) 0.0228(5) Uani 1 1 d U . .
C25 C 0.5910(2) 0.8023(2) 0.49514(13) 0.0253(5) Uani 1 1 d U . .
C3 C 0.7340(2) 0.4870(2) 0.25444(14) 0.0273(6) Uani 1 1 d U . .
H3A H 0.8005 0.4180 0.2555 0.033 Uiso 1 1 calc R . .
C37 C 0.1396(2) 0.7304(2) 0.06084(13) 0.0242(5) Uani 1 1 d U . .
C39 C 0.0294(2) 0.8825(2) -0.04200(13) 0.0250(5) Uani 1 1 d U . .
C26 C 0.5870(2) 0.8595(2) 0.54410(13) 0.0268(6) Uani 1 1 d U . .
C12 C 0.2697(2) 0.8527(2) 0.35796(13) 0.0253(5) Uani 1 1 d U . .
H12A H 0.2341 0.9200 0.3155 0.030 Uiso 1 1 calc R . .
H12B H 0.3504 0.8557 0.3763 0.030 Uiso 1 1 calc R . .
C41 C 0.2254(2) 0.8725(2) 0.01034(13) 0.0233(5) Uani 1 1 d U . .
C22 C 1.0186(2) 0.5323(2) 0.33770(14) 0.0277(6) Uani 1 1 d U . .
C6 C 0.6969(2) 0.7736(2) 0.13534(13) 0.0246(5) Uani 1 1 d U . .
H6A H 0.7295 0.7484 0.0918 0.030 Uiso 1 1 calc R . .
H6B H 0.7673 0.7906 0.1535 0.030 Uiso 1 1 calc R . .
C40 C 0.1252(2) 0.92704(19) -0.04210(13) 0.0252(5) Uani 1 1 d U . .
C35 C 0.5443(3) 0.5798(2) 0.06626(13) 0.0285(6) Uani 1 1 d U . .
C19 C 0.8328(2) 0.5336(2) 0.44313(13) 0.0260(5) Uani 1 1 d U . .
C9 C 0.3685(2) 0.6510(2) 0.39380(13) 0.0256(5) Uani 1 1 d U . .
H9A H 0.2987 0.6376 0.4282 0.031 Uiso 1 1 calc R . .
H9B H 0.4326 0.6636 0.4206 0.031 Uiso 1 1 calc R . .
C38 C 0.0367(2) 0.7826(2) 0.01018(14) 0.0269(6) Uani 1 1 d U . .
C10 C 0.1907(2) 0.7440(2) 0.30153(13) 0.0267(5) Uani 1 1 d U . .
H10A H 0.1351 0.7224 0.3430 0.032 Uiso 1 1 calc R . .
H10B H 0.2217 0.6838 0.2783 0.032 Uiso 1 1 calc R . .
B2 B 0.6783(3) 0.7355(2) 0.37926(14) 0.0223(6) Uani 1 1 d U . .
C2 C 0.7501(2) 0.5805(2) 0.20235(13) 0.0250(5) Uani 1 1 d U . .
C33 C 0.6203(3) 0.3827(2) 0.10746(15) 0.0343(6) Uani 1 1 d U . .
C7 C 0.5757(2) 0.87777(19) 0.11335(12) 0.0233(5) Uani 1 1 d U . .
H7A H 0.6016 0.9382 0.0788 0.028 Uiso 1 1 calc R . .
H7B H 0.5120 0.8638 0.0871 0.028 Uiso 1 1 calc R . .
C32 C 0.5307(3) 0.3873(2) 0.16276(15) 0.0320(6) Uani 1 1 d U . .
C34 C 0.6280(3) 0.4798(2) 0.05910(15) 0.0338(6) Uani 1 1 d U . .
C15 C 0.3711(3) 1.1055(2) 0.09220(14) 0.0296(6) Uani 1 1 d U . .
H15A H 0.2793 1.1553 0.0812 0.044 Uiso 1 1 calc R . .
H15B H 0.4102 1.0868 0.0479 0.044 Uiso 1 1 calc R . .
H15C H 0.4209 1.1424 0.1086 0.044 Uiso 1 1 calc R . .
C13 C 0.1684(3) 0.8573(2) 0.41844(14) 0.0308(6) Uani 1 1 d U . .
H13A H 0.1489 0.9262 0.4310 0.046 Uiso 1 1 calc R . .
H13B H 0.2041 0.7935 0.4620 0.046 Uiso 1 1 calc R . .
H13C H 0.0874 0.8553 0.4010 0.046 Uiso 1 1 calc R . .
C28 C 0.7541(3) 0.9220(2) 0.47711(14) 0.0293(6) Uani 1 1 d U . .
C30 C 0.4515(2) 0.5891(2) 0.12056(13) 0.0236(5) Uani 1 1 d U . .
C14 C 0.3754(2) 0.9996(2) 0.15262(13) 0.0250(5) Uani 1 1 d U . .
H14A H 0.3311 1.0205 0.1959 0.030 Uiso 1 1 calc R . .
H14B H 0.3236 0.9642 0.1353 0.030 Uiso 1 1 calc R . .
C20 C 0.9434(3) 0.4402(2) 0.45082(14) 0.0303(6) Uani 1 1 d U . .
C5 C 0.6439(3) 0.3641(2) 0.35226(16) 0.0399(7) Uani 1 1 d U . .
H5A H 0.5613 0.3526 0.3474 0.060 Uiso 1 1 calc R . .
H5B H 0.6595 0.3557 0.4037 0.060 Uiso 1 1 calc R . .
H5C H 0.7170 0.3092 0.3360 0.060 Uiso 1 1 calc R . .
C21 C 1.0374(2) 0.4399(2) 0.39846(14) 0.0303(6) Uani 1 1 d U . .
C27 C 0.6683(2) 0.9201(2) 0.53460(14) 0.0284(6) Uani 1 1 d U . .
C16 C 0.5932(2) 0.9628(2) 0.20491(13) 0.0252(5) Uani 1 1 d U . .
H16A H 0.6177 1.0160 0.1627 0.030 Uiso 1 1 calc R . .
H16B H 0.6755 0.9018 0.2270 0.030 Uiso 1 1 calc R . .
C17 C 0.5291(3) 1.0218(2) 0.26143(14) 0.0298(6) Uani 1 1 d U . .
H17A H 0.5948 1.0394 0.2825 0.045 Uiso 1 1 calc R . .
H17B H 0.4939 0.9733 0.3005 0.045 Uiso 1 1 calc R . .
H17C H 0.4572 1.0906 0.2377 0.045 Uiso 1 1 calc R . .
C1 C 0.8692(3) 0.5582(2) 0.15519(16) 0.0362(6) Uani 1 1 d U . .
H1A H 0.9218 0.6020 0.1593 0.054 Uiso 1 1 calc R . .
H1B H 0.8404 0.5792 0.1039 0.054 Uiso 1 1 calc R . .
H1C H 0.9226 0.4790 0.1718 0.054 Uiso 1 1 calc R . .
C8 C 0.4381(3) 0.5485(2) 0.36969(14) 0.0282(6) Uani 1 1 d U . .
H8A H 0.4829 0.4853 0.4127 0.034 Uiso 1 1 calc R . .
H8B H 0.3724 0.5289 0.3492 0.034 Uiso 1 1 calc R . .
C11 C 0.1063(3) 0.8496(2) 0.24581(14) 0.0323(6) Uani 1 1 d U . .
H11A H 0.0422 0.8334 0.2223 0.048 Uiso 1 1 calc R . .
H11B H 0.1626 0.8783 0.2085 0.048 Uiso 1 1 calc R . .
H11C H 0.0596 0.9052 0.2707 0.048 Uiso 1 1 calc R . .
B1 B 0.3560(3) 0.7094(2) 0.12458(14) 0.0223(6) Uani 1 1 d U . .
C1L C 0.9751(7) 0.7534(5) 0.8219(3) 0.0489(14) Uani 0.816(6) 1 d PDU A 1
H1LA H 0.9894 0.7309 0.8736 0.059 Uiso 0.816(6) 1 calc PR A 1
C2L C 1.0455(11) 0.8140(9) 0.7759(4) 0.0531(18) Uani 0.816(6) 1 d PDU A 1
H2L H 1.1077 0.8325 0.7965 0.064 Uiso 0.816(6) 1 calc PR A 1
C3L C 1.0268(5) 0.8477(4) 0.7013(3) 0.0590(13) Uani 0.816(6) 1 d PDU A 1
H3L H 1.0749 0.8897 0.6700 0.071 Uiso 0.816(6) 1 calc PR A 1
C4L C 0.9355(10) 0.8188(8) 0.6721(5) 0.068(2) Uani 0.816(6) 1 d PDU A 1
H4L H 0.9217 0.8407 0.6205 0.082 Uiso 0.816(6) 1 calc PR A 1
C5L C 0.8657(5) 0.7589(4) 0.7182(3) 0.0605(14) Uani 0.816(6) 1 d PDU A 1
H5L H 0.8035 0.7403 0.6976 0.073 Uiso 0.816(6) 1 calc PR A 1
C6L C 0.8836(4) 0.7251(4) 0.7932(3) 0.0494(11) Uani 0.816(6) 1 d PDU A 1
C7L C 0.8083(5) 0.6573(4) 0.8425(3) 0.0671(15) Uani 0.816(6) 1 d PU A 1
H7LA H 0.8256 0.5892 0.8293 0.101 Uiso 0.816(6) 1 calc PR A 1
H7LB H 0.7137 0.7005 0.8365 0.101 Uiso 0.816(6) 1 calc PR A 1
H7LB H 0.8364 0.6379 0.8937 0.101 Uiso 0.816(6) 1 calc PR A 1
C1T C 0.973(3) 0.781(3) 0.7951(17) 0.061(6) Uani 0.184(6) 1 d PDU A 2
H1T H 0.9575 0.7558 0.8460 0.073 Uiso 0.184(6) 1 calc PR A 2
C2T C 1.062(5) 0.836(4) 0.7714(15) 0.056(6) Uani 0.184(6) 1 d PDU A 2
H2T H 1.1014 0.8528 0.8067 0.067 Uiso 0.184(6) 1 calc PR A 2
C3T C 1.096(2) 0.8687(18) 0.6989(11) 0.059(5) Uani 0.184(6) 1 d PDU A 2
H3T H 1.1595 0.9040 0.6850 0.071 Uiso 0.184(6) 1 calc PR A 2
C4T C 1.0347(19) 0.8482(15) 0.6469(12) 0.059(5) Uani 0.184(6) 1 d PDU A 2
H4T H 1.0512 0.8727 0.5960 0.071 Uiso 0.184(6) 1 calc PR A 2
C5T C 0.948(5) 0.790(5) 0.672(2) 0.062(7) Uani 0.184(6) 1 d PDU A 2
H5T H 0.9138 0.7681 0.6380 0.074 Uiso 0.184(6) 1 calc PR A 2
C6T C 0.908(3) 0.763(2) 0.7441(17) 0.062(5) Uani 0.184(6) 1 d PDU A 2
C7T C 0.808(2) 0.7057(19) 0.7712(16) 0.072(6) Uani 0.184(6) 1 d PU A 2
H7TA H 0.8105 0.6806 0.8251 0.108 Uiso 0.184(6) 1 calc PR A 2
H7TB H 0.8291 0.6416 0.7529 0.108 Uiso 0.184(6) 1 calc PR A 2
H7TC H 0.7196 0.7580 0.7533 0.108 Uiso 0.184(6) 1 calc PR A 2

loop_
_atom_site_aniso_label
_atom_site_aniso_U_11
_atom_site_aniso_U_22
_atom_site_aniso_U_33
_atom_site_aniso_U_23
_atom_site_aniso_U_13
_atom_site_aniso_U_12
Sc1 0.0201(3) 0.0158(2) 0.0205(2) -0.00611(18) 0.00021(18) -0.00595(18)
F19 0.0403(9) 0.0227(8) 0.0321(8) -0.0001(6) -0.0068(7) -0.0111(7)
F18 0.0285(8) 0.0327(8) 0.0333(8) -0.0059(6) -0.0101(6) -0.0057(7)
F5 0.0402(9) 0.0294(8) 0.0334(8) -0.0036(7) 0.0121(7) -0.0116(7)
F20 0.0391(9) 0.0293(8) 0.0358(8) -0.0005(6) -0.0085(7) -0.0212(7)
F16 0.0340(8) 0.0282(8) 0.0313(8) 0.0004(6) -0.0033(6) -0.0168(7)
F1 0.0294(8) 0.0301(8) 0.0280(7) -0.0022(6) 0.0041(6) -0.0092(6)
F11 0.0382(9) 0.0260(8) 0.0353(8) -0.0083(6) 0.0101(7) -0.0125(7)
O1 0.0251(9) 0.0206(8) 0.0227(8) -0.0069(7) -0.0004(7) -0.0084(7)
F7 0.0398(9) 0.0448(9) 0.0307(8) -0.0198(7) 0.0091(7) -0.0139(8)
F15 0.0445(9) 0.0352(9) 0.0340(8) -0.0093(7) 0.0125(7) -0.0168(7)
F4 0.0480(10) 0.0237(8) 0.0434(9) 0.0014(7) -0.0010(7) -0.0060(7)
F6 0.0377(9) 0.0420(9) 0.0323(8) -0.0174(7) 0.0104(7) -0.0234(7)
F17 0.0314(8) 0.0440(9) 0.0402(8) -0.0033(7) -0.0065(7) -0.0221(7)
F8 0.0428(9) 0.0388(9) 0.0422(9) -0.0272(7) 0.0006(7) -0.0116(7)
F2 0.0270(8) 0.0435(9) 0.0414(9) -0.0170(7) 0.0099(7) -0.0086(7)
F10 0.0344(9) 0.0443(9) 0.0359(8) -0.0205(7) 0.0118(7) -0.0233(7)
F14 0.0460(10) 0.0545(11) 0.0480(10) -0.0288(9) 0.0178(8) -0.0103(9)
F13 0.0517(11) 0.0314(9) 0.0586(11) -0.0277(8) -0.0022(8) 0.0044(8)
F12 0.0596(11) 0.0200(8) 0.0558(10) -0.0081(7) 0.0010(8) -0.0099(8)
O2 0.0244(9) 0.0224(9) 0.0228(8) -0.0068(7) 0.0011(7) -0.0099(7)
F9 0.0480(10) 0.0531(10) 0.0554(10) -0.0324(9) 0.0115(8) -0.0328(9)
F3 0.0326(9) 0.0305(8) 0.0494(10) -0.0140(7) -0.0061(7) 0.0047(7)
N2 0.0250(11) 0.0204(10) 0.0265(11) -0.0068(9) 0.0011(8) -0.0076(9)
N3 0.0222(11) 0.0182(10) 0.0232(10) -0.0067(8) -0.0004(8) -0.0066(8)
C29 0.0245(13) 0.0255(13) 0.0286(13) -0.0096(11) 0.0008(10) -0.0064(11)
N1 0.0239(11) 0.0201(11) 0.0256(10) -0.0074(8) 0.0010(8) -0.0081(9)
C4 0.0288(14) 0.0172(12) 0.0319(13) -0.0050(10) -0.0026(11) -0.0052(11)
C23 0.0272(13) 0.0250(13) 0.0233(12) -0.0064(10) -0.0007(10) -0.0117(11)
N4 0.0249(11) 0.0194(10) 0.0250(10) -0.0072(8) 0.0019(8) -0.0102(9)
C24 0.0208(12) 0.0194(12) 0.0243(12) -0.0047(10) -0.0044(10) -0.0026(10)
C36 0.0240(13) 0.0218(12) 0.0239(12) -0.0137(10) 0.0037(10) -0.0066(10)
C31 0.0287(14) 0.0258(13) 0.0277(13) -0.0103(11) 0.0000(11) -0.0099(11)
C18 0.0251(13) 0.0219(12) 0.0245(12) -0.0077(10) -0.0027(10) -0.0105(10)
C25 0.0238(13) 0.0251(13) 0.0271(13) -0.0070(10) -0.0023(10) -0.0087(11)
C3 0.0251(13) 0.0178(12) 0.0353(14) -0.0087(11) 0.0048(11) -0.0035(10)
C37 0.0271(13) 0.0203(12) 0.0246(12) -0.0064(10) 0.0033(10) -0.0086(10)
C39 0.0244(13) 0.0238(13) 0.0252(13) -0.0097(10) -0.0023(10) -0.0038(11)
C26 0.0243(13) 0.0258(14) 0.0252(13) -0.0093(11) 0.0009(10) -0.0013(11)
C12 0.0253(13) 0.0215(13) 0.0307(13) -0.0100(10) 0.0024(10) -0.0086(11)
C41 0.0251(13) 0.0225(13) 0.0269(12) -0.0108(10) 0.0013(10) -0.0110(11)
C22 0.0217(13) 0.0320(14) 0.0309(13) -0.0143(11) 0.0033(11) -0.0076(11)
C6 0.0261(13) 0.0229(13) 0.0257(12) -0.0079(10) 0.0051(10) -0.0101(11)
C40 0.0293(14) 0.0181(12) 0.0254(12) -0.0067(10) 0.0004(10) -0.0048(11)
C35 0.0302(14) 0.0289(14) 0.0288(13) -0.0101(11) -0.0011(11) -0.0116(11)
C19 0.0264(13) 0.0242(13) 0.0294(13) -0.0080(11) 0.0037(10) -0.0119(11)
C9 0.0291(13) 0.0240(13) 0.0231(12) -0.0052(10) 0.0039(10) -0.0110(11)
C38 0.0224(13) 0.0315(14) 0.0317(13) -0.0130(11) 0.0013(11) -0.0121(11)
C10 0.0270(13) 0.0304(14) 0.0285(13) -0.0102(11) 0.0032(10) -0.0161(11)
B2 0.0254(15) 0.0201(14) 0.0214(13) -0.0024(11) 0.0028(11) -0.0118(12)
C2 0.0224(13) 0.0212(13) 0.0297(13) -0.0101(10) 0.0000(10) -0.0035(11)
C33 0.0351(15) 0.0283(15) 0.0394(15) -0.0215(12) -0.0036(12) -0.0002(12)
C7 0.0292(13) 0.0207(12) 0.0213(12) -0.0053(10) 0.0019(10) -0.0113(11)
C32 0.0383(15) 0.0206(13) 0.0372(14) -0.0092(11) -0.0045(12) -0.0088(12)
C34 0.0286(15) 0.0403(16) 0.0355(15) -0.0218(13) 0.0072(12) -0.0081(12)
C15 0.0311(14) 0.0219(13) 0.0309(14) -0.0051(11) -0.0026(11) -0.0052(11)
C13 0.0300(14) 0.0303(14) 0.0368(14) -0.0168(12) 0.0065(11) -0.0116(12)
C28 0.0278(14) 0.0280(14) 0.0372(14) -0.0136(12) -0.0021(11) -0.0117(12)
C30 0.0223(13) 0.0266(13) 0.0251(12) -0.0108(10) -0.0025(10) -0.0090(10)
C14 0.0233(13) 0.0209(12) 0.0296(13) -0.0075(10) 0.0007(10) -0.0064(10)
C20 0.0366(15) 0.0201(13) 0.0318(14) -0.0031(11) -0.0025(12) -0.0104(12)
C5 0.0436(17) 0.0197(14) 0.0465(17) -0.0054(12) 0.0101(13) -0.0055(12)
C21 0.0250(14) 0.0241(13) 0.0395(15) -0.0132(11) -0.0065(11) -0.0012(11)
C27 0.0265(14) 0.0256(13) 0.0333(14) -0.0172(11) -0.0045(11) -0.0009(11)
C16 0.0299(14) 0.0229(13) 0.0243(12) -0.0047(10) -0.0029(10) -0.0124(11)
C17 0.0383(15) 0.0244(13) 0.0288(13) -0.0097(11) -0.0022(11) -0.0111(12)
C1 0.0316(15) 0.0247(14) 0.0468(16) -0.0107(12) 0.0117(12) -0.0059(12)
C8 0.0308(14) 0.0222(13) 0.0300(13) -0.0062(11) 0.0057(11) -0.0096(11)
C11 0.0255(14) 0.0378(15) 0.0334(14) -0.0082(12) -0.0010(11) -0.0125(12)
B1 0.0229(14) 0.0218(14) 0.0236(14) -0.0063(11) 0.0058(11) -0.0112(12)
C1L 0.057(3) 0.039(3) 0.057(3) -0.030(3) -0.002(3) -0.010(3)
C2L 0.057(4) 0.042(5) 0.064(3) -0.026(3) -0.002(3) -0.012(3)
C3L 0.057(3) 0.034(2) 0.067(3) -0.014(2) 0.000(3) 0.006(2)
C4L 0.066(4) 0.055(5) 0.055(3) -0.013(3) -0.023(3) 0.015(3)
C5L 0.050(3) 0.054(3) 0.072(3) -0.031(3) -0.020(3) 0.004(2)
C6L 0.041(3) 0.033(2) 0.072(3) -0.030(2) -0.003(2) 0.0028(18)
C7L 0.051(3) 0.046(3) 0.115(4) -0.046(3) 0.018(3) -0.015(2)
C1T 0.045(11) 0.059(14) 0.066(11) -0.030(11) -0.003(10) 0.007(9)
C2T 0.065(14) 0.033(15) 0.064(9) -0.026(9) -0.025(9) 0.006(9)
C3T 0.047(11) 0.046(10) 0.082(9) -0.028(8) -0.007(8) -0.005(8)
C4T 0.066(11) 0.043(9) 0.067(9) -0.035(8) -0.009(8) 0.000(7)
C5T 0.057(13) 0.053(15) 0.073(10) -0.028(11) -0.020(10) -0.002(11)
C6T 0.050(11) 0.049(10) 0.080(11) -0.031(10) -0.010(9) 0.002(8)
C7T 0.042(11) 0.056(13) 0.111(18) -0.042(12) 0.005(10) 0.007(8)

loop_
_atom_type_symbol
_atom_type_description
_atom_type_scat_dispersion_real
_atom_type_scat_dispersion_imag
_atom_type_scat_source
C C 0.0033 0.0016 'International Tables Vol C Tables 4.2.6.8 and 6.1.1.4'
H H 0.0000 0.0000 'International Tables Vol C Tables 4.2.6.8 and 6.1.1.4'
N N 0.0061 0.0033 'International Tables Vol C Tables 4.2.6.8 and 6.1.1.4'
O O 0.0106 0.0060 'International Tables Vol C Tables 4.2.6.8 and 6.1.1.4'
Sc Sc 0.2519 0.3716 'International Tables Vol C Tables 4.2.6.8 and 6.1.1.4'
F F 0.0171 0.0103 'International Tables Vol C Tables 4.2.6.8 and 6.1.1.4'
B B 0.0013 0.0007 'International Tables Vol C Tables 4.2.6.8 and 6.1.1.4'

loop_
_geom_angle_atom_site_label_1
_geom_angle_atom_site_label_2
_geom_angle_atom_site_label_3
_geom_angle
_geom_angle_site_symmetry_1
_geom_angle_site_symmetry_3
_geom_angle_publ_flag
O2 Sc1 O1 166.13(7) . . ?
O2 Sc1 N1 98.40(7) . . ?
O1 Sc1 N1 91.31(7) . . ?
O2 Sc1 N2 91.99(8) . . ?
O1 Sc1 N2 98.68(8) . . ?
N1 Sc1 N2 85.33(8) . . ?
O2 Sc1 N4 85.95(7) . . ?
O1 Sc1 N4 87.37(7) . . ?
N1 Sc1 N4 164.06(7) . . ?
N2 Sc1 N4 79.17(8) . . ?
O2 Sc1 N3 85.83(7) . . ?
O1 Sc1 N3 86.31(7) . . ?
N1 Sc1 N3 79.14(8) . . ?
N2 Sc1 N3 163.81(7) . . ?
N4 Sc1 N3 116.59(7) . . ?
B1 O1 Sc1 145.84(17) . . ?
B2 O2 Sc1 149.90(17) . . ?
C4 N2 C8 118.1(2) . . ?
C4 N2 Sc1 128.53(17) . . ?
C8 N2 Sc1 113.31(15) . . ?
C14 N3 C7 109.36(18) . . ?
C14 N3 C16 111.35(18) . . ?
C7 N3 C16 108.47(18) . . ?
C14 N3 Sc1 110.69(14) . . ?
C7 N3 Sc1 98.43(13) . . ?
C16 N3 Sc1 117.56(14) . . ?
F10 C29 C28 118.0(2) . . ?
F10 C29 C24 119.0(2) . . ?
C28 C29 C24 123.0(2) . . ?
C2 N1 C6 117.6(2) . . ?
C2 N1 Sc1 128.63(17) . . ?
C6 N1 Sc1 113.79(15) . . ?
N2 C4 C3 124.1(2) . . ?
N2 C4 C5 119.9(2) . . ?
C3 C4 C5 116.0(2) . . ?
F1 C23 C22 117.1(2) . . ?
F1 C23 C18 119.2(2) . . ?
C22 C23 C18 123.7(2) . . ?
C9 N4 C12 109.10(18) . . ?
C9 N4 C10 108.75(19) . . ?
C12 N4 C10 111.37(19) . . ?
C9 N4 Sc1 99.28(14) . . ?
C12 N4 Sc1 111.56(14) . . ?
C10 N4 Sc1 115.94(14) . . ?
C25 C24 C29 115.6(2) . . ?
C25 C24 B2 123.0(2) . . ?
C29 C24 B2 121.4(2) . . ?
C41 C36 C37 114.9(2) . . ?
C41 C36 B1 123.2(2) . . ?
C37 C36 B1 121.9(2) . . ?
F11 C31 C32 117.8(2) . . ?
F11 C31 C30 119.3(2) . . ?
C32 C31 C30 122.9(2) . . ?
C23 C18 C19 115.0(2) . . ?
C23 C18 B2 125.0(2) . . ?
C19 C18 B2 120.0(2) . . ?
F6 C25 C26 117.4(2) . . ?
F6 C25 C24 119.5(2) . . ?
C26 C25 C24 123.1(2) . . ?
C4 C3 C2 129.5(2) . . ?
F16 C37 C38 117.7(2) . . ?
F16 C37 C36 118.7(2) . . ?
C38 C37 C36 123.5(2) . . ?
F18 C39 C40 120.4(2) . . ?
F18 C39 C38 120.0(2) . . ?
C40 C39 C38 119.5(2) . . ?
F7 C26 C27 119.9(2) . . ?
F7 C26 C25 120.9(2) . . ?
C27 C26 C25 119.2(2) . . ?
N4 C12 C13 116.0(2) . . ?
F20 C41 C40 116.8(2) . . ?
F20 C41 C36 119.5(2) . . ?
C40 C41 C36 123.7(2) . . ?
F2 C22 C23 121.5(2) . . ?
F2 C22 C21 119.5(2) . . ?
C23 C22 C21 118.9(2) . . ?
N1 C6 C7 111.29(19) . . ?
F19 C40 C41 121.1(2) . . ?
F19 C40 C39 119.6(2) . . ?
C41 C40 C39 119.3(2) . . ?
F15 C35 C34 117.8(2) . . ?
F15 C35 C30 118.7(2) . . ?
C34 C35 C30 123.5(2) . . ?
F5 C19 C20 118.5(2) . . ?
F5 C19 C18 118.3(2) . . ?
C20 C19 C18 123.1(2) . . ?
N4 C9 C8 113.21(19) . . ?
F17 C38 C37 121.3(2) . . ?
F17 C38 C39 119.5(2) . . ?
C37 C38 C39 119.1(2) . . ?
N4 C10 C11 114.5(2) . . ?
O2 B2 C18 123.4(2) . . ?
O2 B2 C24 121.4(2) . . ?
C18 B2 C24 115.2(2) . . ?
N1 C2 C3 123.9(2) . . ?
N1 C2 C1 120.1(2) . . ?
C3 C2 C1 116.0(2) . . ?
F13 C33 C34 120.2(2) . . ?
F13 C33 C32 120.2(2) . . ?
C34 C33 C32 119.6(2) . . ?
N3 C7 C6 113.66(19) . . ?
F12 C32 C33 119.8(2) . . ?
F12 C32 C31 120.6(2) . . ?
C33 C32 C31 119.6(2) . . ?
F14 C34 C35 121.2(3) . . ?
F14 C34 C33 119.6(2) . . ?
C35 C34 C33 119.2(2) . . ?
F9 C28 C29 121.0(2) . . ?
F9 C28 C27 119.9(2) . . ?
C29 C28 C27 119.1(2) . . ?
C31 C30 C35 115.2(2) . . ?
C31 C30 B1 124.4(2) . . ?
C35 C30 B1 120.4(2) . . ?
N3 C14 C15 116.1(2) . . ?
F4 C20 C21 119.8(2) . . ?
F4 C20 C19 120.6(2) . . ?
C21 C20 C19 119.5(2) . . ?
F3 C21 C20 120.1(2) . . ?
F3 C21 C22 120.2(2) . . ?
C20 C21 C22 119.7(2) . . ?
F8 C27 C26 119.9(2) . . ?
F8 C27 C28 120.1(2) . . ?
C26 C27 C28 119.9(2) . . ?
N3 C16 C17 114.9(2) . . ?
N2 C8 C9 110.8(2) . . ?
O1 B1 C30 123.5(2) . . ?
O1 B1 C36 121.4(2) . . ?
C30 B1 C36 115.0(2) . . ?
C2L C1L C6L 120.6(5) . . ?
C3L C2L C1L 121.0(6) . . ?
C2L C3L C4L 118.6(6) . . ?
C5L C4L C3L 120.1(8) . . ?
C4L C5L C6L 121.6(7) . . ?
C5L C6L C1L 118.1(5) . . ?
C5L C6L C7L 120.7(5) . . ?
C1L C6L C7L 121.2(5) . . ?
C2T C1T C6T 119(3) . . ?
C3T C2T C1T 123(3) . . ?
C2T C3T C4T 118(3) . . ?
C5T C4T C3T 117(3) . . ?
C4T C5T C6T 125(4) . . ?
C5T C6T C1T 117(3) . . ?
C5T C6T C7T 125(2) . . ?
C1T C6T C7T 118(3) . . ?

loop_
_geom_bond_atom_site_label_1
_geom_bond_atom_site_label_2
_geom_bond_distance
_geom_bond_site_symmetry_2
_geom_bond_publ_flag
Sc1 O2 2.0481(17) . ?
Sc1 O1 2.0549(17) . ?
Sc1 N1 2.163(2) . ?
Sc1 N2 2.171(2) . ?
Sc1 N4 2.392(2) . ?
Sc1 N3 2.402(2) . ?
F19 C40 1.348(3) . ?
F18 C39 1.339(3) . ?
F5 C19 1.354(3) . ?
F20 C41 1.354(3) . ?
F16 C37 1.352(3) . ?
F1 C23 1.356(3) . ?
F11 C31 1.349(3) . ?
O1 B1 1.296(3) . ?
F7 C26 1.347(3) . ?
F15 C35 1.357(3) . ?
F4 C20 1.353(3) . ?
F6 C25 1.355(3) . ?
F17 C38 1.341(3) . ?
F8 C27 1.344(3) . ?
F2 C22 1.340(3) . ?
F10 C29 1.348(3) . ?
F14 C34 1.349(3) . ?
F13 C33 1.342(3) . ?
F12 C32 1.345(3) . ?
O2 B2 1.290(3) . ?
F9 C28 1.344(3) . ?
F3 C21 1.342(3) . ?
N2 C4 1.326(3) . ?
N2 C8 1.478(3) . ?
N3 C14 1.493(3) . ?
N3 C7 1.498(3) . ?
N3 C16 1.499(3) . ?
C29 C28 1.375(4) . ?
C29 C24 1.386(4) . ?
N1 C2 1.331(3) . ?
N1 C6 1.473(3) . ?
C4 C3 1.399(4) . ?
C4 C5 1.521(4) . ?
C23 C22 1.376(4) . ?
C23 C18 1.378(3) . ?
N4 C9 1.492(3) . ?
N4 C12 1.497(3) . ?
N4 C10 1.498(3) . ?
C24 C25 1.380(4) . ?
C24 B2 1.613(4) . ?
C36 C41 1.383(3) . ?
C36 C37 1.389(3) . ?
C36 B1 1.613(4) . ?
C31 C32 1.381(4) . ?
C31 C30 1.384(4) . ?
C18 C19 1.390(3) . ?
C18 B2 1.610(4) . ?
C25 C26 1.380(4) . ?
C3 C2 1.402(4) . ?
C37 C38 1.373(4) . ?
C39 C40 1.375(4) . ?
C39 C38 1.387(4) . ?
C26 C27 1.372(4) . ?
C12 C13 1.529(3) . ?
C41 C40 1.376(4) . ?
C22 C21 1.382(4) . ?
C6 C7 1.515(4) . ?
C35 C34 1.375(4) . ?
C35 C30 1.389(4) . ?
C19 C20 1.375(4) . ?
C9 C8 1.516(4) . ?
C10 C11 1.517(4) . ?
C2 C1 1.508(4) . ?
C33 C34 1.376(4) . ?
C33 C32 1.377(4) . ?
C15 C14 1.523(3) . ?
C28 C27 1.382(4) . ?
C30 B1 1.609(4) . ?
C20 C21 1.370(4) . ?
C16 C17 1.520(4) . ?
C1L C2L 1.384(7) . ?
C1L C6L 1.390(6) . ?
C2L C3L 1.369(7) . ?
C3L C4L 1.398(9) . ?
C4L C5L 1.375(7) . ?
C5L C6L 1.375(7) . ?
C6L C7L 1.505(7) . ?
C1T C2T 1.386(14) . ?
C1T C6T 1.383(14) . ?
C2T C3T 1.380(14) . ?
C3T C4T 1.390(14) . ?
C4T C5T 1.399(15) . ?
C5T C6T 1.382(15) . ?
C6T C7T 1.52(4) . ?
